data_4116054
loop_
_publ_author_name
'Silvia Vivanco'
'Bego\~na Lecea'
'Ana Arrieta'
'Pilar Prieto'
'I\~naki Morao'
'Anthony Linden'
'Fernando P. Coss\'io'

_publ_contact_author_address
; Organisch-chemisches Institut
  Universit\"at Z\"urich
  Winterthurerstrasse 190
  CH-8057 Z\"urich
  Switzerland
;
_publ_contact_author_email alinden@oci.unizh.ch
_publ_contact_author_fax '41 1 635 6812'
_publ_contact_author_name 'Dr. Anthony Linden'
_publ_contact_author_phone '41 1 635 4228'
_publ_section_title
;
 Origins of the Loss of Concertedness in Pericyclic Reactions: Theoretical
 Prediction and Direct Observation of Stepwise Mechanisms in [3 + 2]
 Thermal Cycloadditions
;
_journal_name_full 'Journal of the American Chemical Society'
_journal_page_first 6078
_journal_page_last 6092
_journal_paper_doi 10.1021/ja9945360
_journal_volume 122
_journal_year 2000
_chemical_formula_moiety 'C25 H24 N2 O5 '
_chemical_formula_sum 'C25 H24 N2 O5'
_chemical_formula_weight 432.47
_chemical_melting_point 411(1)
_chemical_name_common ' ?'
_chemical_name_systematic
; (2S,3R,4S)-5,5-diphenyl-2-methoxycarbonyl-3-(4-methoxyphenyl)-
4-nitropyrrolidine
;
_space_group_IT_number 19
_symmetry_cell_setting orthorhombic
_symmetry_Int_Tables_number 19
_symmetry_space_group_name_Hall 'P 2ac 2ab'
_symmetry_space_group_name_H-M 'P 21 21 21'
_atom_sites_solution_hydrogens mixed
_atom_sites_solution_primary direct
_cell_angle_alpha 90
_cell_angle_beta 90
_cell_angle_gamma 90
_cell_formula_units_Z 4
_cell_length_a 10.797(2)
_cell_length_b 22.824(4)
_cell_length_c 8.768(3)
_cell_measurement_reflns_used 25
_cell_measurement_temperature 173(1)
_cell_measurement_theta_max 20.0
_cell_measurement_theta_min 18.0
_cell_volume 2160.7(9)
_computing_cell_refinement
;
MSC/AFC Diffractometer Control Software (Molecular Structure
Corporation, 1991)
;
_computing_data_collection
;
MSC/AFC Diffractometer Control Software (Molecular Structure
Corporation, 1991)
;
_computing_data_reduction
;
TEXSAN PROCESS (Molecular Structure Corporation, 1989)
;
_computing_molecular_graphics 'ORTEPII (Johnson, 1976)'
_computing_publication_material
;
TEXSAN FINISH (Molecular Structure Corporation, 1989)
;
_computing_structure_refinement
;
TEXSAN LS (Molecular Structure Corporation, 1989)
;
_computing_structure_solution 'SHELXS86 direct methods (Sheldrick, 1990)'
_diffrn_ambient_temperature 173(1)
_diffrn_detector 'scintillation counter'
_diffrn_measurement_device_type 'Rigaku AFC-5R diffractometer'
_diffrn_measurement_method '\w--2\q scans'
_diffrn_radiation_monochromator graphite
_diffrn_radiation_source 'Rigaku rotating anode generator'
_diffrn_radiation_type 'Mo K\a'
_diffrn_radiation_wavelength 0.71069
_diffrn_reflns_av_R_equivalents 0.088
_diffrn_reflns_limit_h_max 14
_diffrn_reflns_limit_h_min 0
_diffrn_reflns_limit_k_max 29
_diffrn_reflns_limit_k_min -1
_diffrn_reflns_limit_l_max 11
_diffrn_reflns_limit_l_min -1
_diffrn_reflns_number 3333
_diffrn_reflns_theta_full 27.5
_diffrn_reflns_theta_max 27.5
_diffrn_reflns_theta_min 2.5
_diffrn_standards_decay_% 0
_diffrn_standards_interval_count 150
_diffrn_standards_number 3
_exptl_absorpt_coefficient_mu 0.0932
_exptl_absorpt_correction_type none
_exptl_crystal_colour colourless
_exptl_crystal_density_diffrn 1.329
_exptl_crystal_description prism
_exptl_crystal_F_000 912
_exptl_crystal_size_max 0.45
_exptl_crystal_size_mid 0.45
_exptl_crystal_size_min 0.35
_refine_diff_density_max 0.21
_refine_diff_density_min -0.17
_refine_ls_abs_structure_details 'absolute structure chosen arbitrarily'
_refine_ls_extinction_coef 0.0000011(1)
_refine_ls_extinction_method 'Zachariasen (1963)'
_refine_ls_goodness_of_fit_ref 1.767
_refine_ls_hydrogen_treatment mixed
_refine_ls_matrix_type full
_refine_ls_number_constraints 0
_refine_ls_number_parameters 294
_refine_ls_number_reflns 2594
_refine_ls_number_restraints 0
_refine_ls_R_factor_gt 0.0399
_refine_ls_shift/su_max 0.0002
_refine_ls_structure_factor_coef F
_refine_ls_weighting_details 1/[\s^2^(F~o~)+(0.005F~o~)^2^]
_refine_ls_weighting_scheme sigma
_refine_ls_wR_factor_ref 0.0359
_reflns_number_gt 2594
_reflns_number_total 3219
_reflns_threshold_expression 'I > 2\s(I)'
_cod_data_source_file ja9945360_1.cif
_cod_data_source_block endo-3bc_(L9801)
_cod_depositor_comments
;
The following automatic conversions were performed:

'_atom_sites_solution_hydrogens' value 'difmap and geom' was changed
to 'mixed'.

Automatic conversion script
Id: cif_fix_values 6452 2018-10-05 10:23:21Z andrius 
;
_cod_original_cell_volume 2160.7(8)
_cod_original_formula_sum 'C25 H24 N2 O5 '
_cod_database_code 4116054

loop_
_symmetry_equiv_pos_as_xyz
x,y,z
1/2-x,-y,1/2+z
1/2+x,1/2-y,-z
-x,1/2+y,1/2-z

loop_
_atom_site_label
_atom_site_fract_x
_atom_site_fract_y
_atom_site_fract_z
_atom_site_U_iso_or_equiv
_atom_site_adp_type
_atom_site_occupancy
_atom_site_calc_flag
_atom_site_calc_attached_atom
_atom_site_type_symbol
O1 0.5685(2) 0.01420(8) 0.3043(2) 0.0463(7) Uani 1 d ? O
O2 0.6813(2) 0.06320(8) 0.4769(3) 0.0432(7) Uani 1 d ? O
O3 0.6583(2) 0.18435(9) 1.0860(2) 0.0388(7) Uani 1 d ? O
O4 0.2286(2) 0.0133(1) 0.4325(3) 0.062(1) Uani 1 d ? O
O5 0.1017(2) 0.0530(1) 0.5951(3) 0.087(1) Uani 1 d ? O
N1 0.3978(2) 0.1052(1) 0.2944(3) 0.0276(7) Uani 1 d ? n
N2 0.1955(2) 0.0533(1) 0.5185(3) 0.049(1) Uani 1 d ? n
C2 0.4856(2) 0.1018(1) 0.4197(3) 0.0263(8) Uani 1 d ? C
C3 0.4107(2) 0.0893(1) 0.5704(3) 0.0279(8) Uani 1 d ? C
C4 0.2768(2) 0.1072(1) 0.5248(3) 0.0301(8) Uani 1 d ? C
C5 0.2872(2) 0.1335(1) 0.3587(3) 0.0250(8) Uani 1 d ? C
C6 0.5818(2) 0.0545(1) 0.3909(3) 0.0299(8) Uani 1 d ? C
C7 0.7768(3) 0.0185(1) 0.4654(5) 0.053(1) Uani 1 d ? C
C8 0.4645(2) 0.1180(1) 0.7111(3) 0.0261(8) Uani 1 d ? C
C9 0.4945(2) 0.0840(1) 0.8371(3) 0.0298(8) Uani 1 d ? C
C10 0.5564(2) 0.1074(1) 0.9613(3) 0.0333(9) Uani 1 d ? C
C11 0.5920(2) 0.1658(1) 0.9606(3) 0.0302(8) Uani 1 d ? C
C12 0.5586(3) 0.2015(1) 0.8391(3) 0.0318(9) Uani 1 d ? C
C13 0.4955(2) 0.1771(1) 0.7159(3) 0.0298(8) Uani 1 d ? C
C14 0.7143(3) 0.2409(2) 1.0776(3) 0.051(1) Uani 1 d ? C
C15 0.1744(2) 0.1244(1) 0.2546(3) 0.0281(8) Uani 1 d ? C
C16 0.1896(3) 0.1056(1) 0.1045(3) 0.0342(9) Uani 1 d ? C
C17 0.0874(3) 0.0985(1) 0.0109(3) 0.041(1) Uani 1 d ? C
C18 -0.0305(3) 0.1113(1) 0.0633(4) 0.043(1) Uani 1 d ? C
C19 -0.0458(3) 0.1310(1) 0.2109(4) 0.041(1) Uani 1 d ? C
C20 0.0557(3) 0.1377(1) 0.3060(3) 0.0353(9) Uani 1 d ? C
C21 0.3124(2) 0.2001(1) 0.3739(3) 0.0255(8) Uani 1 d ? C
C22 0.3995(3) 0.2264(1) 0.2787(3) 0.0327(9) Uani 1 d ? C
C23 0.4190(3) 0.2871(1) 0.2855(4) 0.043(1) Uani 1 d ? C
C24 0.3518(3) 0.3211(1) 0.3860(4) 0.048(1) Uani 1 d ? C
C25 0.2666(3) 0.2959(1) 0.4798(4) 0.043(1) Uani 1 d ? C
C26 0.2456(2) 0.2357(1) 0.4745(3) 0.0339(9) Uani 1 d ? C
H1 0.379(2) 0.069(1) 0.263(3) 0.040(9) Uiso 1 d ? H
H2 0.527 0.138 0.430 0.032 Uiso 1 calc C2 H
H3 0.411 0.048 0.587 0.034 Uiso 1 calc C3 H
H4 0.244 0.135 0.594 0.036 Uiso 1 calc C4 H
H9 0.472 0.044 0.838 0.036 Uiso 1 calc C9 H
H10 0.574 0.083 1.047 0.040 Uiso 1 calc C10 H
H12 0.578 0.242 0.840 0.038 Uiso 1 calc C12 H
H13 0.473 0.202 0.633 0.036 Uiso 1 calc C13 H
H16 0.270 0.098 0.066 0.041 Uiso 1 calc C16 H
H17 0.098 0.085 -0.090 0.049 Uiso 1 calc C17 H
H18 -0.100 0.106 -0.002 0.051 Uiso 1 calc C18 H
H19 -0.126 0.140 0.247 0.049 Uiso 1 calc C19 H
H20 0.044 0.151 0.407 0.042 Uiso 1 calc C20 H
H22 0.446 0.203 0.209 0.039 Uiso 1 calc C22 H
H23 0.479 0.305 0.221 0.051 Uiso 1 calc C23 H
H24 0.365 0.362 0.390 0.057 Uiso 1 calc C24 H
H25 0.221 0.320 0.550 0.052 Uiso 1 calc C25 H
H26 0.185 0.219 0.540 0.040 Uiso 1 calc C26 H
H71 0.740 -0.019 0.474 0.064 Uiso 1 calc C7 H
H72 0.835 0.024 0.545 0.064 Uiso 1 calc C7 H
H73 0.817 0.022 0.370 0.064 Uiso 1 calc C7 H
H141 0.652 0.269 1.060 0.061 Uiso 1 calc C14 H
H142 0.755 0.249 1.171 0.061 Uiso 1 calc C14 H
H143 0.773 0.241 0.997 0.061 Uiso 1 calc C14 H

loop_
_atom_site_aniso_label
_atom_site_aniso_U_11
_atom_site_aniso_U_22
_atom_site_aniso_U_33
_atom_site_aniso_U_23
_atom_site_aniso_U_13
_atom_site_aniso_U_12
_atom_site_aniso_type_symbol
O1 0.044(1) 0.045(1) 0.050(1) -0.019(1) -0.012(1) 0.016(1) O
O2 0.029(1) 0.039(1) 0.062(1) -0.012(1) -0.014(1) 0.0087(9) O
O3 0.040(1) 0.050(1) 0.027(1) -0.001(1) -0.005(1) 0.003(1) O
O4 0.059(2) 0.038(1) 0.090(2) 0.014(1) -0.022(2) -0.014(1) O
O5 0.052(1) 0.140(3) 0.070(2) 0.028(2) 0.009(2) -0.047(2) O
N1 0.025(1) 0.030(1) 0.028(1) -0.004(1) -0.002(1) 0.004(1) n
N2 0.037(1) 0.059(2) 0.051(2) 0.024(2) -0.011(1) -0.019(1) n
C2 0.023(1) 0.027(1) 0.028(1) 0.000(1) -0.001(1) 0.000(1) C
C3 0.026(1) 0.027(1) 0.031(1) 0.005(1) -0.001(1) 0.001(1) C
C4 0.028(1) 0.033(1) 0.029(1) 0.002(1) 0.002(1) -0.003(1) C
C5 0.021(1) 0.029(1) 0.025(1) 0.000(1) 0.001(1) 0.002(1) C
C6 0.028(1) 0.030(1) 0.031(1) 0.002(1) -0.001(1) 0.000(1) C
C7 0.030(1) 0.045(2) 0.084(3) 0.001(2) -0.015(2) 0.011(1) C
C8 0.020(1) 0.032(1) 0.026(1) 0.002(1) 0.002(1) 0.004(1) C
C9 0.027(1) 0.031(1) 0.031(1) 0.005(1) 0.005(1) 0.001(1) C
C10 0.033(1) 0.042(2) 0.025(1) 0.008(1) 0.001(1) 0.010(1) C
C11 0.028(1) 0.042(2) 0.021(1) -0.003(1) 0.004(1) 0.007(1) C
C12 0.035(1) 0.031(2) 0.029(1) 0.001(1) 0.002(1) 0.001(1) C
C13 0.032(1) 0.033(2) 0.024(1) 0.005(1) -0.003(1) 0.004(1) C
C14 0.053(2) 0.063(2) 0.037(2) -0.009(2) -0.006(2) -0.010(2) C
C15 0.027(1) 0.027(1) 0.031(1) 0.001(1) -0.002(1) 0.002(1) C
C16 0.034(1) 0.035(2) 0.034(2) -0.005(1) -0.004(1) 0.005(1) C
C17 0.049(2) 0.040(2) 0.034(2) -0.008(1) -0.012(2) 0.003(1) C
C18 0.037(2) 0.044(2) 0.047(2) 0.001(2) -0.020(2) -0.005(1) C
C19 0.027(1) 0.052(2) 0.045(2) 0.001(2) -0.004(1) -0.001(1) C
C20 0.028(1) 0.047(2) 0.030(2) -0.003(1) -0.001(1) 0.002(1) C
C21 0.023(1) 0.029(1) 0.025(1) -0.002(1) -0.006(1) 0.003(1) C
C22 0.032(1) 0.031(2) 0.034(2) 0.001(1) -0.001(1) 0.000(1) C
C23 0.037(2) 0.036(2) 0.056(2) 0.012(2) -0.002(2) -0.004(1) C
C24 0.043(2) 0.030(2) 0.070(2) -0.007(2) -0.022(2) 0.003(1) C
C25 0.034(1) 0.039(2) 0.057(2) -0.019(2) -0.011(2) 0.011(1) C
C26 0.027(1) 0.039(2) 0.036(2) -0.006(1) -0.003(1) 0.005(1) C

loop_
_atom_type_symbol
_atom_type_description
_atom_type_number_in_cell
_atom_type_scat_dispersion_real
_atom_type_scat_dispersion_imag
_atom_type_scat_source
C C 100 0.0033 0.0016
; International Tables for Crystallography (1992).
Vol.C, Tables 4.2.6.8 and 6.1.1.4
;
H H 96 0.0000 0.0000
; International Tables for Crystallography (1992).
Vol.C, Tables 4.2.6.8 and 6.1.1.4
;
N N 8 0.0061 0.0033
; International Tables for Crystallography (1992).
Vol.C, Tables 4.2.6.8 and 6.1.1.4
;
O O 20 0.0106 0.0060
; International Tables for Crystallography (1992).
Vol.C, Tables 4.2.6.8 and 6.1.1.4
;

loop_
_geom_angle_atom_site_label_1
_geom_angle_atom_site_label_2
_geom_angle_atom_site_label_3
_geom_angle
_geom_angle_publ_flag
C6 O2 C7 115.4(2) yes
C11 O3 C14 117.2(2) yes
C2 N1 C5 105.3(2) yes
O4 N2 O5 125.0(3) yes
O4 N2 C4 117.1(3) yes
O5 N2 C4 117.9(3) yes
N1 C2 C3 108.0(2) yes
N1 C2 C6 111.0(2) yes
C3 C2 C6 111.2(2) yes
C2 C3 C4 102.4(2) yes
C2 C3 C8 114.1(2) yes
C4 C3 C8 116.9(2) yes
N2 C4 C3 109.5(2) yes
N2 C4 C5 108.4(2) yes
C3 C4 C5 105.7(2) yes
N1 C5 C4 104.2(2) yes
N1 C5 C15 110.9(2) yes
N1 C5 C21 108.7(2) yes
C4 C5 C15 116.2(2) yes
C4 C5 C21 107.8(2) yes
C15 C5 C21 108.8(2) yes
O1 C6 O2 124.7(2) yes
O1 C6 C2 124.6(2) yes
O2 C6 C2 110.6(2) yes
C3 C8 C9 119.8(2) yes
C3 C8 C13 122.5(2) yes
C9 C8 C13 117.5(3) yes
C8 C9 C10 121.5(3) yes
C9 C10 C11 120.1(3) yes
O3 C11 C10 115.8(2) yes
O3 C11 C12 124.5(2) yes
C10 C11 C12 119.6(3) yes
C11 C12 C13 119.1(2) yes
C8 C13 C12 122.0(3) yes
C5 C15 C16 120.6(2) yes
C5 C15 C20 120.5(2) yes
C16 C15 C20 118.8(3) yes
C15 C16 C17 120.1(3) yes
C16 C17 C18 120.8(3) yes
C17 C18 C19 119.4(3) yes
C18 C19 C20 120.4(3) yes
C15 C20 C19 120.6(3) yes
C5 C21 C22 119.3(2) yes
C5 C21 C26 122.2(2) yes
C22 C21 C26 118.4(2) yes
C21 C22 C23 120.1(3) yes
C22 C23 C24 120.3(3) yes
C23 C24 C25 120.1(3) yes
C24 C25 C26 120.4(3) yes
C21 C26 C25 120.7(3) yes
C2 N1 H1 109(2) no
C5 N1 H1 110(2) no
N1 C2 H2 109.0 no
C3 C2 H2 108.8 no
C6 C2 H2 108.8 no
C2 C3 H3 107.7 no
C4 C3 H3 107.6 no
C8 C3 H3 107.6 no
N2 C4 H4 111.1 no
C3 C4 H4 110.9 no
C5 C4 H4 111.0 no
O2 C7 H71 109.3 no
O2 C7 H72 109.4 no
O2 C7 H73 109.4 no
H71 C7 H72 109.5 no
H71 C7 H73 109.6 no
H72 C7 H73 109.6 no
C8 C9 H9 119.2 no
C10 C9 H9 119.3 no
C9 C10 H10 119.9 no
C11 C10 H10 120.0 no
C11 C12 H12 120.4 no
C13 C12 H12 120.5 no
C8 C13 H13 119.1 no
C12 C13 H13 119.0 no
O3 C14 H141 109.3 no
O3 C14 H142 109.2 no
O3 C14 H143 109.2 no
H141 C14 H142 109.8 no
H141 C14 H143 109.8 no
H142 C14 H143 109.6 no
C15 C16 H16 120.0 no
C17 C16 H16 119.9 no
C16 C17 H17 119.8 no
C18 C17 H17 119.5 no
C17 C18 H18 120.3 no
C19 C18 H18 120.4 no
C18 C19 H19 119.7 no
C20 C19 H19 119.9 no
C15 C20 H20 119.8 no
C19 C20 H20 119.6 no
C21 C22 H22 120.0 no
C23 C22 H22 119.9 no
C22 C23 H23 120.0 no
C24 C23 H23 119.7 no
C23 C24 H24 119.9 no
C25 C24 H24 119.9 no
C24 C25 H25 119.7 no
C26 C25 H25 119.9 no
C21 C26 H26 119.8 no
C25 C26 H26 119.6 no

loop_
_geom_bond_atom_site_label_1
_geom_bond_atom_site_label_2
_geom_bond_distance
_geom_bond_publ_flag
O1 C6 1.201(3) yes
O2 C6 1.328(3) yes
O2 C7 1.454(3) yes
O3 C11 1.378(3) yes
O3 C14 1.428(4) yes
O4 N2 1.236(4) yes
O5 N2 1.216(3) yes
N1 C2 1.453(3) yes
N1 C5 1.470(3) yes
N2 C4 1.513(3) yes
C2 C3 1.576(4) yes
C2 C6 1.519(3) yes
C3 C4 1.555(3) yes
C3 C8 1.512(4) yes
C4 C5 1.579(4) yes
C5 C15 1.536(3) yes
C5 C21 1.551(3) yes
C8 C9 1.388(3) yes
C8 C13 1.391(3) yes
C9 C10 1.385(4) yes
C10 C11 1.389(4) yes
C11 C12 1.388(4) yes
C12 C13 1.394(4) yes
C15 C16 1.394(4) yes
C15 C20 1.393(3) yes
C16 C17 1.385(4) yes
C17 C18 1.384(4) yes
C18 C19 1.380(4) yes
C19 C20 1.386(4) yes
C21 C22 1.393(4) yes
C21 C26 1.399(3) yes
C22 C23 1.403(4) yes
C23 C24 1.381(4) yes
C24 C25 1.363(4) yes
C25 C26 1.394(4) yes
N1 H1 0.90(3) no
C2 H2 0.949 no
C3 H3 0.951 no
C4 H4 0.952 no
C7 H71 0.949 no
C7 H72 0.950 no
C7 H73 0.949 no
C9 H9 0.951 no
C10 H10 0.950 no
C12 H12 0.950 no
C13 H13 0.950 no
C14 H141 0.947 no
C14 H142 0.949 no
C14 H143 0.949 no
C16 H16 0.951 no
C17 H17 0.951 no
C18 H18 0.951 no
C19 H19 0.950 no
C20 H20 0.950 no
C22 H22 0.951 no
C23 H23 0.950 no
C24 H24 0.950 no
C25 H25 0.951 no
C26 H26 0.951 no

loop_
_geom_hbond_atom_site_label_D
_geom_hbond_atom_site_label_H
_geom_hbond_atom_site_label_A
_geom_hbond_distance_DH
_geom_hbond_distance_HA
_geom_hbond_distance_DA
_geom_hbond_angle_DHA
_geom_hbond_publ_flag
N1 H1 O1 0.90(3) 2.43(3) 2.778(3) 103(2) yes

loop_
_geom_torsion_atom_site_label_1
_geom_torsion_atom_site_label_2
_geom_torsion_atom_site_label_3
_geom_torsion_atom_site_label_4
_geom_torsion
_geom_torsion_publ_flag
O1 C6 O2 C7 -2.1(4) no
O1 C6 C2 N1 -20.9(4) no
O1 C6 C2 C3 99.3(3) no
O2 C6 C2 N1 160.4(2) no
O2 C6 C2 C3 -79.3(3) no
O3 C11 C10 C9 -176.9(2) no
O3 C11 C12 C13 177.5(2) no
O4 N2 C4 C3 -56.9(3) no
O4 N2 C4 C5 58.0(3) no
O5 N2 C4 C3 124.8(3) no
O5 N2 C4 C5 -120.4(3) no
N1 C2 C3 C4 -18.5(3) no
N1 C2 C3 C8 -145.8(2) no
N1 C5 C4 N2 -91.4(2) no
N1 C5 C4 C3 26.0(3) no
N1 C5 C15 C16 -15.4(4) no
N1 C5 C15 C20 167.8(2) no
N1 C5 C21 C22 25.4(3) no
N1 C5 C21 C26 -158.2(2) no
N2 C4 C3 C2 111.8(2) no
N2 C4 C3 C8 -122.7(3) no
N2 C4 C5 C15 31.0(3) no
N2 C4 C5 C21 153.2(2) no
C2 N1 C5 C4 -38.1(2) no
C2 N1 C5 C15 -163.8(2) no
C2 N1 C5 C21 76.6(3) no
C2 C3 C4 C5 -4.8(3) no
C2 C3 C8 C9 -124.2(2) no
C2 C3 C8 C13 50.2(3) no
C2 C6 O2 C7 176.5(2) no
C3 C2 N1 C5 36.2(3) no
C3 C4 C5 C15 148.3(2) no
C3 C4 C5 C21 -89.4(2) no
C3 C8 C9 C10 172.8(2) no
C3 C8 C13 C12 -172.1(2) no
C4 C3 C2 C6 -140.5(2) no
C4 C3 C8 C9 116.4(3) no
C4 C3 C8 C13 -69.2(3) no
C4 C5 C15 C16 -134.1(3) no
C4 C5 C15 C20 49.1(4) no
C4 C5 C21 C22 137.7(2) no
C4 C5 C21 C26 -45.9(3) no
C5 N1 C2 C6 158.3(2) no
C5 C4 C3 C8 120.7(2) no
C5 C15 C16 C17 -179.0(3) no
C5 C15 C20 C19 178.3(3) no
C5 C21 C22 C23 176.8(3) no
C5 C21 C26 C25 -176.8(3) no
C6 C2 C3 C8 92.2(3) no
C8 C9 C10 C11 -1.2(4) no
C8 C13 C12 C11 0.2(4) no
C9 C8 C13 C12 2.4(4) no
C9 C10 C11 C12 3.9(4) no
C10 C9 C8 C13 -1.9(4) no
C10 C11 O3 C14 169.6(2) no
C10 C11 C12 C13 -3.4(4) no
C12 C11 O3 C14 -11.3(4) no
C15 C5 C21 C22 -95.5(3) no
C15 C5 C21 C26 80.8(3) no
C15 C16 C17 C18 1.6(4) no
C15 C20 C19 C18 -0.3(5) no
C16 C15 C5 C21 104.1(3) no
C16 C15 C20 C19 1.5(4) no
C16 C17 C18 C19 -0.4(5) no
C17 C16 C15 C20 -2.1(4) no
C17 C18 C19 C20 -0.3(5) no
C20 C15 C5 C21 -72.7(3) no
C21 C22 C23 C24 -0.2(5) no
C21 C26 C25 C24 0.5(4) no
C22 C21 C26 C25 -0.4(4) no
C22 C23 C24 C25 0.3(5) no
C23 C22 C21 C26 0.3(4) no
C23 C24 C25 C26 -0.5(5) no
